data_7150129
loop_
_publ_author_name
'Cwik, Agnieszka'
'Fuchs, Aliz'
'Hell, Zolt\'an'
'B\"ojt\"os, Ildik\'o'
'Halmai, D\'ora'
'Bombicz, Petra'

_publ_section_title
;
 Modified Mg : Al hydrotalcite in the synthesis of oxazolidin-2-ones.
;
_journal_issue 6
_journal_name_full 'Organic &amp; biomolecular chemistry'
_journal_page_first 967
_journal_page_last 969
_journal_paper_doi 10.1039/b418848a
_journal_volume 3
_journal_year 2005
_chemical_formula_sum 'C10 H10 N2 O5'
_chemical_formula_weight 238.20
_chemical_melting_point 449(1)
_chemical_name_systematic
;
4R-(1R-hydroxy-(4-nitrophenyl)-methyl)-1,3-oxazolidin-2-one
;
_space_group_IT_number 4
_symmetry_cell_setting monoclinic
_symmetry_space_group_name_Hall 'P 2yb'
_symmetry_space_group_name_H-M 'P 1 21 1'
_atom_sites_solution_hydrogens difmap
_atom_sites_solution_primary direct
_atom_sites_solution_secondary difmap
_audit_creation_method SHELXL-97
_cell_angle_alpha 90.00
_cell_angle_beta 96.240(4)
_cell_angle_gamma 90.00
_cell_formula_units_Z 4
_cell_length_a 5.6000(10)
_cell_length_b 24.290(2)
_cell_length_c 7.7400(10)
_cell_measurement_reflns_used 3150
_cell_measurement_temperature 93(2)
_cell_measurement_theta_max 72.1250
_cell_measurement_theta_min 3.6378
_cell_volume 1046.6(2)
_computing_cell_refinement 'CrystalClear (Rigaku Corp., 2000)'
_computing_data_collection 'CrystalClear (Rigaku Corp., 2000)'
_computing_data_reduction 'CrystalClear (Rigaku Corp., 2000)'
_computing_structure_refinement 'SHELXL-97 (Sheldrick, 1997)'
_computing_structure_solution 'SHELXS-97 (Sheldrick, 1997)'
_diffrn_ambient_temperature 93(2)
_diffrn_detector_area_resol_mean 10.0000
_diffrn_measured_fraction_theta_full 0.951
_diffrn_measured_fraction_theta_max 0.951
_diffrn_measurement_device_type 'RAXIS conversion'
_diffrn_radiation_monochromator graphite
_diffrn_radiation_source 'fine-focus sealed tube'
_diffrn_radiation_type CuK\a
_diffrn_radiation_wavelength 1.54178
_diffrn_reflns_av_R_equivalents 0.0989
_diffrn_reflns_av_sigmaI/netI 0.0906
_diffrn_reflns_limit_h_max 6
_diffrn_reflns_limit_h_min -6
_diffrn_reflns_limit_k_max 29
_diffrn_reflns_limit_k_min -29
_diffrn_reflns_limit_l_max 8
_diffrn_reflns_limit_l_min -9
_diffrn_reflns_number 19078
_diffrn_reflns_reduction_process 'Lp corrections applied'
_diffrn_reflns_theta_full 71.78
_diffrn_reflns_theta_max 71.78
_diffrn_reflns_theta_min 3.64
_exptl_absorpt_coefficient_mu 1.059
_exptl_absorpt_correction_T_max 0.9630
_exptl_absorpt_correction_T_min 0.9473
_exptl_absorpt_correction_type numerical
_exptl_crystal_colour Colorless
_exptl_crystal_density_diffrn 1.512
_exptl_crystal_density_meas ?
_exptl_crystal_density_method .
_exptl_crystal_description Prism
_exptl_crystal_F_000 496
_exptl_crystal_size_max 0.75
_exptl_crystal_size_mid 0.67
_exptl_crystal_size_min 0.52
_refine_diff_density_max 0.200
_refine_diff_density_min -0.246
_refine_diff_density_rms 0.057
_refine_ls_abs_structure_details 'Flack H D (1983), Acta Cryst. A39, 876-881'
_refine_ls_abs_structure_Flack -0.14(17)
_refine_ls_extinction_method none
_refine_ls_goodness_of_fit_ref 0.909
_refine_ls_hydrogen_treatment mixed
_refine_ls_matrix_type full
_refine_ls_number_parameters 335
_refine_ls_number_reflns 3716
_refine_ls_number_restraints 1
_refine_ls_restrained_S_all 0.909
_refine_ls_R_factor_all 0.0478
_refine_ls_R_factor_gt 0.0452
_refine_ls_shift/su_max 0.000
_refine_ls_shift/su_mean 0.000
_refine_ls_structure_factor_coef Fsqd
_refine_ls_weighting_details 'calc w=1/[\s^2^(Fo^2^)+(0.0271P)^2^+0.0000P] where P=(Fo^2^+2Fc^2^)/3'
_refine_ls_weighting_scheme calc
_refine_ls_wR_factor_gt 0.0867
_refine_ls_wR_factor_ref 0.0885
_reflns_number_gt 3290
_reflns_number_total 3716
_reflns_threshold_expression >2sigma(I)
_cod_data_source_file b418848a.txt
_cod_data_source_block HZ01ref9
_cod_depositor_comments
;
The following automatic conversions were performed:
'_exptl_absorpt_correction_type' value 'Numerical' changed to 'numerical'
according to '/home/saulius/struct/CIF-dictionaries/cif_core.dic'
dictionary named 'cif_core.dic' version 2.4.1 from 2010-06-29.

Automatic conversion script
Id: cif_fix_enum 1527 2010-12-29 10:47:43Z saulius 
;
_cod_original_sg_symbol_H-M P21
_cod_database_code 7150129

loop_
_symmetry_equiv_pos_as_xyz
'x, y, z'
'-x, y+1/2, -z'

loop_
_atom_site_label
_atom_site_type_symbol
_atom_site_fract_x
_atom_site_fract_y
_atom_site_fract_z
_atom_site_U_iso_or_equiv
_atom_site_adp_type
_atom_site_occupancy
_atom_site_symmetry_multiplicity
_atom_site_calc_flag
_atom_site_refinement_flags
_atom_site_disorder_assembly
_atom_site_disorder_group
O11 O 1.0157(4) 0.42579(8) 0.3657(2) 0.0268(5) Uani 1 1 d . . .
O21 O 1.2638(4) 0.35993(7) 0.4832(2) 0.0244(5) Uani 1 1 d . . .
O31 O 1.2589(4) 0.38129(8) -0.1556(3) 0.0247(5) Uani 1 1 d . . .
H31O H 1.2180 0.3698 -0.2568 0.069(13) Uiso 1 1 calc R . .
O41 O 0.4125(4) 0.54886(8) -0.6578(3) 0.0417(7) Uani 1 1 d . . .
O51 O 0.6803(4) 0.61060(8) -0.5761(3) 0.0361(6) Uani 1 1 d . . .
N11 N 1.2670(5) 0.38814(10) 0.2000(3) 0.0262(7) Uani 1 1 d . . .
H11N H 1.378(6) 0.3638(14) 0.169(4) 0.063(13) Uiso 1 1 d . . .
N21 N 0.5967(5) 0.56431(9) -0.5682(3) 0.0290(7) Uani 1 1 d . . .
C11 C 0.9399(5) 0.44965(10) -0.2139(3) 0.0182(7) Uani 1 1 d . . .
C21 C 0.7111(5) 0.43901(10) -0.2964(4) 0.0223(7) Uani 1 1 d . . .
H21 H 0.6313 0.4058 -0.2723 0.018(7) Uiso 1 1 calc R . .
C31 C 0.5995(5) 0.47637(10) -0.4132(3) 0.0224(7) Uani 1 1 d . . .
H31 H 0.4441 0.4691 -0.4708 0.031(8) Uiso 1 1 calc R . .
C41 C 0.7185(6) 0.52439(11) -0.4443(4) 0.0215(7) Uani 1 1 d . . .
C51 C 0.9451(5) 0.53647(11) -0.3641(4) 0.0231(7) Uani 1 1 d . . .
H51 H 1.0233 0.5699 -0.3882 0.028(8) Uiso 1 1 calc R . .
C61 C 1.0546(5) 0.49874(10) -0.2480(4) 0.0206(7) Uani 1 1 d . . .
H61 H 1.2099 0.5063 -0.1907 0.025(8) Uiso 1 1 calc R . .
C71 C 1.0576(5) 0.40676(10) -0.0892(3) 0.0208(7) Uani 1 1 d . . .
H71 H 0.9365 0.3777 -0.0705 0.015(7) Uiso 1 1 calc R . .
C81 C 1.1534(6) 0.43069(11) 0.0853(4) 0.0241(8) Uani 1 1 d . . .
H81 H 1.2699 0.4610 0.0697 0.032(8) Uiso 1 1 calc R . .
C91 C 0.9592(6) 0.45056(12) 0.1958(4) 0.0322(8) Uani 1 1 d . . .
H91A H 0.9612 0.4912 0.2048 0.047(10) Uiso 1 1 calc R . .
H91B H 0.7982 0.4388 0.1434 0.068(12) Uiso 1 1 calc R . .
C101 C 1.1923(5) 0.38810(11) 0.3565(4) 0.0214(7) Uani 1 1 d . . .
O12 O 0.8549(4) 0.23794(7) 0.2604(2) 0.0309(6) Uani 1 1 d . . .
O22 O 0.6103(4) 0.30445(7) 0.1422(2) 0.0278(5) Uani 1 1 d . . .
O32 O 0.7152(4) 0.29820(7) 0.8019(3) 0.0252(5) Uani 1 1 d . . .
H32O H 0.6736 0.2922 0.9012 0.032(10) Uiso 1 1 calc R . .
O42 O 1.4050(4) 0.04884(7) 1.0383(3) 0.0331(6) Uani 1 1 d . . .
O52 O 1.5664(4) 0.11401(9) 1.2054(3) 0.0363(6) Uani 1 1 d . . .
N12 N 0.6974(5) 0.29520(10) 0.4385(3) 0.0249(7) Uani 1 1 d . . .
H12N H 0.625(6) 0.3226(13) 0.467(4) 0.055(12) Uiso 1 1 d . . .
N22 N 1.4168(5) 0.09666(9) 1.0892(3) 0.0271(7) Uani 1 1 d . . .
C12 C 0.9265(5) 0.20900(10) 0.8308(3) 0.0179(7) Uani 1 1 d . . .
C22 C 0.8676(6) 0.15384(10) 0.8388(4) 0.0219(7) Uani 1 1 d . . .
H22 H 0.7169 0.1414 0.7849 0.019(7) Uiso 1 1 calc R . .
C32 C 1.0262(5) 0.11652(11) 0.9248(3) 0.0243(8) Uani 1 1 d . . .
H32 H 0.9880 0.0785 0.9283 0.018(7) Uiso 1 1 calc R . .
C42 C 1.2408(5) 0.13633(11) 1.0051(3) 0.0220(7) Uani 1 1 d . . .
C52 C 1.3012(5) 0.19158(11) 1.0044(3) 0.0226(8) Uani 1 1 d . . .
H52 H 1.4481 0.2042 1.0642 0.027(8) Uiso 1 1 calc R . .
C62 C 1.1438(5) 0.22788(11) 0.9150(4) 0.0229(7) Uani 1 1 d . . .
H62 H 1.1834 0.2659 0.9108 0.020(8) Uiso 1 1 calc R . .
C72 C 0.7580(5) 0.24742(10) 0.7205(4) 0.0200(7) Uani 1 1 d . . .
H72 H 0.6013 0.2283 0.6886 0.003(6) Uiso 1 1 calc R . .
C82 C 0.8657(6) 0.26287(10) 0.5567(4) 0.0223(8) Uani 1 1 d . . .
H82 H 1.0167 0.2844 0.5871 0.015(7) Uiso 1 1 calc R . .
C92 C 0.9135(6) 0.21579(12) 0.4351(4) 0.0300(9) Uani 1 1 d . . .
H92A H 1.0840 0.2043 0.4536 0.044(10) Uiso 1 1 calc R . .
H92B H 0.8108 0.1837 0.4544 0.027(8) Uiso 1 1 calc R . .
C102 C 0.7086(6) 0.28222(11) 0.2737(4) 0.0236(8) Uani 1 1 d . . .

loop_
_atom_site_aniso_label
_atom_site_aniso_U_11
_atom_site_aniso_U_22
_atom_site_aniso_U_33
_atom_site_aniso_U_23
_atom_site_aniso_U_13
_atom_site_aniso_U_12
O11 0.0359(14) 0.0272(11) 0.0176(11) 0.0018(8) 0.0046(10) 0.0110(10)
O21 0.0316(13) 0.0251(10) 0.0160(11) 0.0045(8) 0.0003(10) 0.0027(9)
O31 0.0284(13) 0.0282(11) 0.0173(12) -0.0016(9) 0.0007(10) 0.0061(9)
O41 0.0385(15) 0.0390(13) 0.0423(15) 0.0069(11) -0.0197(13) 0.0043(11)
O51 0.0410(15) 0.0242(11) 0.0417(14) 0.0127(10) -0.0019(12) 0.0015(10)
N11 0.0334(18) 0.0311(14) 0.0145(14) 0.0036(11) 0.0041(13) 0.0136(12)
N21 0.0340(17) 0.0273(14) 0.0252(15) 0.0042(12) 0.0013(13) 0.0073(12)
C11 0.0211(17) 0.0194(13) 0.0143(15) -0.0013(11) 0.0029(13) 0.0002(12)
C21 0.0271(18) 0.0182(15) 0.0213(17) -0.0014(12) 0.0007(14) -0.0026(12)
C31 0.0237(18) 0.0228(14) 0.0197(16) -0.0034(12) -0.0022(14) 0.0032(12)
C41 0.0291(19) 0.0189(13) 0.0159(15) 0.0009(11) -0.0012(14) 0.0072(12)
C51 0.0296(19) 0.0186(14) 0.0216(17) 0.0007(11) 0.0047(14) -0.0019(12)
C61 0.0200(18) 0.0232(14) 0.0183(16) -0.0013(12) 0.0010(14) -0.0007(12)
C71 0.0232(18) 0.0178(14) 0.0212(17) -0.0025(12) 0.0019(14) 0.0023(12)
C81 0.032(2) 0.0207(14) 0.0182(17) 0.0023(12) -0.0014(14) 0.0053(13)
C91 0.044(2) 0.0357(17) 0.0175(17) 0.0063(13) 0.0053(17) 0.0178(16)
C101 0.0276(19) 0.0169(13) 0.0193(17) -0.0037(12) 0.0008(15) -0.0024(12)
O12 0.0474(16) 0.0299(11) 0.0147(12) 0.0007(9) 0.0006(11) 0.0173(10)
O22 0.0354(13) 0.0284(11) 0.0187(11) 0.0035(8) -0.0012(10) 0.0088(9)
O32 0.0423(14) 0.0174(9) 0.0159(12) -0.0001(8) 0.0022(11) 0.0052(9)
O42 0.0366(15) 0.0217(11) 0.0407(15) 0.0050(10) 0.0032(12) 0.0079(10)
O52 0.0341(14) 0.0372(12) 0.0342(13) 0.0081(10) -0.0109(12) 0.0035(10)
N12 0.0371(18) 0.0207(13) 0.0160(14) -0.0015(11) -0.0009(13) 0.0098(12)
N22 0.0257(17) 0.0287(14) 0.0268(15) 0.0085(11) 0.0026(13) 0.0041(11)
C12 0.0219(18) 0.0185(13) 0.0135(16) -0.0005(11) 0.0029(13) 0.0027(12)
C22 0.0219(18) 0.0239(15) 0.0195(16) -0.0024(12) 0.0002(14) -0.0011(12)
C32 0.034(2) 0.0155(14) 0.0233(17) 0.0018(12) 0.0022(15) -0.0010(13)
C42 0.0261(18) 0.0238(14) 0.0156(16) 0.0036(11) 0.0006(14) 0.0068(12)
C52 0.0262(18) 0.0231(14) 0.0177(17) -0.0023(12) -0.0021(14) -0.0017(12)
C62 0.0296(19) 0.0201(15) 0.0188(16) -0.0005(12) 0.0018(14) -0.0009(13)
C72 0.0232(18) 0.0160(14) 0.0199(16) -0.0012(11) -0.0021(14) 0.0013(11)
C82 0.0281(19) 0.0192(14) 0.0184(16) 0.0030(12) -0.0027(15) 0.0026(13)
C92 0.046(2) 0.0301(17) 0.0142(17) 0.0043(12) 0.0022(16) 0.0117(15)
C102 0.0289(19) 0.0217(15) 0.0197(17) -0.0018(11) -0.0003(15) 0.0011(12)

loop_
_atom_type_symbol
_atom_type_description
_atom_type_scat_dispersion_real
_atom_type_scat_dispersion_imag
_atom_type_scat_source
C C 0.0181 0.0091 'International Tables Vol C Tables 4.2.6.8 and 6.1.1.4'
H H 0.0000 0.0000 'International Tables Vol C Tables 4.2.6.8 and 6.1.1.4'
N N 0.0311 0.0180 'International Tables Vol C Tables 4.2.6.8 and 6.1.1.4'
O O 0.0492 0.0322 'International Tables Vol C Tables 4.2.6.8 and 6.1.1.4'

loop_
_geom_angle_atom_site_label_1
_geom_angle_atom_site_label_2
_geom_angle_atom_site_label_3
_geom_angle
_geom_angle_site_symmetry_1
_geom_angle_site_symmetry_3
_geom_angle_publ_flag
C101 O11 C91 108.7(2) . . ?
C101 N11 C81 113.3(3) . . ?
O51 N21 O41 123.5(2) . . ?
O51 N21 C41 118.9(2) . . ?
O41 N21 C41 117.6(2) . . ?
C21 C11 C61 119.5(2) . . ?
C21 C11 C71 118.5(2) . . ?
C61 C11 C71 122.0(2) . . ?
C31 C21 C11 120.4(3) . . ?
C41 C31 C21 118.5(3) . . ?
C31 C41 C51 122.7(2) . . ?
C31 C41 N21 118.1(2) . . ?
C51 C41 N21 119.3(2) . . ?
C61 C51 C41 118.2(3) . . ?
C51 C61 C11 120.7(3) . . ?
O31 C71 C81 105.7(2) . . ?
O31 C71 C11 111.9(2) . . ?
C81 C71 C11 113.0(2) . . ?
N11 C81 C71 111.0(2) . . ?
N11 C81 C91 99.9(2) . . ?
C71 C81 C91 114.5(3) . . ?
O11 C91 C81 106.1(2) . . ?
O21 C101 N11 128.6(3) . . ?
O21 C101 O11 120.7(3) . . ?
N11 C101 O11 110.6(2) . . ?
C102 O12 C92 107.3(2) . . ?
C102 N12 C82 112.3(3) . . ?
O42 N22 O52 124.5(2) . . ?
O42 N22 C42 117.8(2) . . ?
O52 N22 C42 117.7(2) . . ?
C22 C12 C62 119.9(2) . . ?
C22 C12 C72 118.9(2) . . ?
C62 C12 C72 121.1(2) . . ?
C12 C22 C32 120.8(3) . . ?
C42 C32 C22 118.0(2) . . ?
C32 C42 C52 122.6(2) . . ?
C32 C42 N22 118.6(2) . . ?
C52 C42 N22 118.8(2) . . ?
C62 C52 C42 118.6(3) . . ?
C52 C62 C12 120.1(3) . . ?
O32 C72 C82 105.0(2) . . ?
O32 C72 C12 114.2(2) . . ?
C82 C72 C12 110.1(2) . . ?
N12 C82 C72 111.6(3) . . ?
N12 C82 C92 99.3(2) . . ?
C72 C82 C92 116.5(2) . . ?
O12 C92 C82 105.0(2) . . ?
O22 C102 N12 129.1(3) . . ?
O22 C102 O12 120.2(3) . . ?
N12 C102 O12 110.7(2) . . ?

loop_
_geom_bond_atom_site_label_1
_geom_bond_atom_site_label_2
_geom_bond_distance
_geom_bond_site_symmetry_2
_geom_bond_publ_flag
O11 C101 1.356(3) . ?
O11 C91 1.449(3) . ?
O21 C101 1.227(3) . ?
O31 C71 1.429(3) . ?
O41 N21 1.237(3) . ?
O51 N21 1.222(3) . ?
N11 C101 1.324(4) . ?
N11 C81 1.462(3) . ?
N21 C41 1.478(3) . ?
C11 C21 1.392(3) . ?
C11 C61 1.393(4) . ?
C11 C71 1.521(3) . ?
C21 C31 1.382(3) . ?
C31 C41 1.377(4) . ?
C41 C51 1.382(4) . ?
C51 C61 1.380(3) . ?
C71 C81 1.515(3) . ?
C81 C91 1.532(4) . ?
O12 C102 1.363(3) . ?
O12 C92 1.459(3) . ?
O22 C102 1.228(3) . ?
O32 C72 1.417(3) . ?
O42 N22 1.226(3) . ?
O52 N22 1.235(3) . ?
N12 C102 1.322(4) . ?
N12 C82 1.467(3) . ?
N22 C42 1.478(3) . ?
C12 C22 1.383(4) . ?
C12 C62 1.394(3) . ?
C12 C72 1.521(3) . ?
C22 C32 1.387(3) . ?
C32 C42 1.378(3) . ?
C42 C52 1.384(3) . ?
C52 C62 1.379(3) . ?
C72 C82 1.510(4) . ?
C82 C92 1.523(4) . ?

loop_
_cod_related_entry_id
_cod_related_entry_database
_cod_related_entry_code
1 ChemSpider 9393674
